data_7051445
_journal_name_full 'New Journal of Chemistry'
_journal_paper_doi 10.1039/a902738f
_journal_year 1999
_chemical_formula_analytical 'C60.50 H53 N3 O1.50 P4 Pt Se'
_chemical_formula_moiety 'C36 H31 N2 P2 Pt.C24 H20 N1 O1 P2 Se.(CH4O1)0.5 '
_chemical_formula_structural 'C60.50 H53 N3 O1.50 P4 Pt Se'
_chemical_formula_sum 'C60.5 H53 N3 O1.5 P4 Pt Se'
_chemical_formula_weight 1243.99
_space_group_IT_number 2
_symmetry_cell_setting triclinic
_symmetry_space_group_name_Hall '-P 1'
_symmetry_space_group_name_H-M 'P -1'
_cell_angle_alpha 109.01
_cell_angle_beta 96.1290(10)
_cell_angle_gamma 113.8590(10)
_cell_formula_units_Z 2
_cell_length_a 13.3168(6)
_cell_length_b 13.4648(6)
_cell_length_c 18.2628(8)
_cell_measurement_temperature 293(2)
_cell_volume 2721.6(2)
_diffrn_ambient_temperature 293(2)
_exptl_crystal_density_diffrn 1.518
_refine_ls_R_factor_obs 0.0359
_refine_ls_wR_factor_obs 0.0824
_cod_depositor_comments
;
The following automatic conversions were performed:
'_symmetry_cell_setting' value 'Triclinic' changed to 'triclinic'
according to '/home/saulius/struct/CIF-dictionaries/cif_core.dic'
dictionary named 'cif_core.dic' version 2.4.1 from 2010-06-29.

Automatic conversion script
Id: cif_fix_enum 1527 2010-12-29 10:47:43Z saulius 
;
_cod_original_formula_sum 'C60.50 H53 N3 O1.50 P4 Pt Se'
_cod_database_code 7051445

loop_
_symmetry_equiv_pos_as_xyz
'x, y, z'
'-x, -y, -z'

loop_
_atom_site_aniso_label
_atom_site_aniso_U_11
_atom_site_aniso_U_22
_atom_site_aniso_U_33
_atom_site_aniso_U_23
_atom_site_aniso_U_13
_atom_site_aniso_U_12
Pt1 0.03321(15) 0.0280(2) 0.0386(2) 0.01691(11) 0.01005(10) 0.01361(11)
P1 0.0360(9) 0.0310(9) 0.0376(9) 0.0172(7) 0.0109(7) 0.0166(7)
C1 0.038(4) 0.033(4) 0.036(3) 0.012(3) 0.001(3) 0.014(3)
C2 0.039(4) 0.035(4) 0.040(4) 0.011(3) 0.008(3) 0.016(3)
N2 0.039(3) 0.034(3) 0.060(4) 0.027(3) 0.016(3) 0.011(3)
C3 0.034(4) 0.047(4) 0.068(5) 0.024(4) 0.016(3) 0.009(3)
C4 0.030(4) 0.075(6) 0.083(6) 0.033(5) 0.008(4) 0.018(4)
C5 0.043(4) 0.073(6) 0.082(6) 0.030(5) 0.005(4) 0.031(4)
C6 0.043(4) 0.056(5) 0.054(4) 0.025(4) 0.006(3) 0.025(4)
C7 0.032(3) 0.030(3) 0.047(4) 0.016(3) 0.014(3) 0.015(3)
C8 0.066(5) 0.036(4) 0.059(4) 0.020(4) 0.012(4) 0.026(4)
C9 0.087(6) 0.040(5) 0.079(6) 0.030(4) 0.029(5) 0.033(4)
C10 0.063(5) 0.040(5) 0.067(5) 0.002(4) 0.013(4) 0.020(4)
C11 0.062(5) 0.059(5) 0.052(5) 0.005(4) 0.009(4) 0.031(4)
C12 0.044(4) 0.044(4) 0.047(4) 0.017(3) 0.015(3) 0.020(3)
C13 0.049(4) 0.037(4) 0.044(4) 0.019(3) 0.013(3) 0.028(3)
C14 0.059(5) 0.056(5) 0.058(5) 0.034(4) 0.026(4) 0.029(4)
C15 0.076(6) 0.076(6) 0.075(6) 0.049(5) 0.043(5) 0.042(5)
C16 0.121(8) 0.089(7) 0.063(6) 0.049(6) 0.055(6) 0.070(7)
C17 0.111(7) 0.071(6) 0.039(5) 0.009(4) 0.024(5) 0.043(6)
C18 0.071(5) 0.048(5) 0.049(4) 0.017(4) 0.022(4) 0.023(4)
P2 0.0341(8) 0.0288(9) 0.0379(9) 0.0157(7) 0.0092(7) 0.0139(7)
C19 0.042(4) 0.031(4) 0.037(3) 0.012(3) 0.006(3) 0.019(3)
C20 0.042(4) 0.035(4) 0.034(3) 0.011(3) 0.009(3) 0.024(3)
N20 0.045(3) 0.034(3) 0.043(3) 0.021(3) 0.017(3) 0.019(3)
C21 0.068(5) 0.048(4) 0.056(4) 0.027(4) 0.017(4) 0.033(4)
C22 0.088(6) 0.065(6) 0.062(5) 0.031(4) 0.008(4) 0.053(5)
C23 0.061(5) 0.066(6) 0.065(5) 0.019(4) 0.004(4) 0.042(5)
C24 0.039(4) 0.042(4) 0.066(5) 0.021(4) 0.007(3) 0.020(3)
C25 0.040(4) 0.039(4) 0.044(4) 0.020(3) 0.015(3) 0.023(3)
C26 0.056(5) 0.055(5) 0.056(5) 0.018(4) 0.022(4) 0.019(4)
C27 0.078(6) 0.075(6) 0.083(7) 0.035(6) 0.052(5) 0.027(5)
C28 0.113(8) 0.100(8) 0.070(6) 0.049(6) 0.057(6) 0.063(7)
C29 0.088(7) 0.097(7) 0.054(5) 0.022(5) 0.024(5) 0.051(6)
C30 0.052(4) 0.051(5) 0.051(4) 0.016(4) 0.017(4) 0.030(4)
C31 0.031(3) 0.030(3) 0.048(4) 0.017(3) 0.016(3) 0.014(3)
C32 0.048(4) 0.036(4) 0.047(4) 0.020(3) 0.010(3) 0.020(3)
C33 0.052(4) 0.026(4) 0.070(5) 0.020(4) 0.016(4) 0.015(3)
C34 0.056(5) 0.031(4) 0.060(5) 0.006(4) 0.012(4) 0.013(3)
C35 0.076(5) 0.041(4) 0.042(4) 0.007(4) 0.016(4) 0.024(4)
C36 0.045(4) 0.031(4) 0.048(4) 0.019(3) 0.019(3) 0.015(3)
Se3 0.0799(5) 0.0369(4) 0.0477(4) 0.0185(3) 0.0235(4) 0.0147(4)
P3 0.0413(9) 0.0413(10) 0.0438(10) 0.0220(8) 0.0198(8) 0.0236(8)
N3 0.046(3) 0.065(4) 0.041(3) 0.020(3) 0.016(3) 0.020(3)
P4 0.0411(9) 0.0372(10) 0.0356(9) 0.0129(8) 0.0123(7) 0.0146(8)
O4 0.037(2) 0.043(3) 0.054(3) 0.006(2) 0.011(2) 0.009(2)
C37 0.057(5) 0.073(5) 0.081(6) 0.060(5) 0.044(4) 0.046(4)
C38 0.055(5) 0.125(9) 0.109(8) 0.071(7) 0.031(5) 0.052(6)
C39 0.076(8) 0.224(16) 0.166(13) 0.140(13) 0.050(8) 0.082(10)
C40 0.095(10) 0.259(22) 0.262(22) 0.217(20) 0.109(12) 0.133(13)
C41 0.154(12) 0.178(14) 0.246(18) 0.169(15) 0.153(13) 0.149(12)
C42 0.098(7) 0.095(7) 0.148(9) 0.089(7) 0.087(7) 0.078(6)
C43 0.036(3) 0.032(4) 0.039(4) 0.009(3) 0.009(3) 0.019(3)
C44 0.038(4) 0.048(4) 0.081(5) 0.037(4) 0.021(4) 0.024(3)
C45 0.038(4) 0.062(5) 0.093(6) 0.050(5) 0.015(4) 0.013(4)
C46 0.069(5) 0.045(5) 0.066(5) 0.027(4) 0.001(4) 0.021(4)
C47 0.115(7) 0.079(6) 0.089(6) 0.045(5) 0.035(6) 0.078(6)
C48 0.081(6) 0.081(6) 0.081(6) 0.051(5) 0.040(5) 0.058(5)
C49 0.049(4) 0.042(4) 0.041(4) 0.021(3) 0.012(3) 0.024(3)
C50 0.056(5) 0.045(5) 0.061(5) 0.019(4) 0.020(4) 0.021(4)
C51 0.086(6) 0.059(6) 0.073(6) 0.023(5) 0.031(5) 0.049(5)
C52 0.102(8) 0.043(5) 0.080(6) 0.015(4) 0.002(5) 0.038(5)
C53 0.070(6) 0.043(5) 0.131(9) 0.024(6) 0.005(6) 0.015(5)
C54 0.052(5) 0.042(5) 0.105(7) 0.016(5) 0.019(5) 0.013(4)
C55 0.083(5) 0.027(4) 0.032(4) 0.006(3) 0.013(4) 0.021(4)
C56 0.077(6) 0.079(7) 0.101(7) 0.055(6) -0.015(5) 0.010(5)
C57 0.133(11) 0.083(8) 0.129(11) 0.058(8) -0.041(9) 0.015(7)
C58 0.287(23) 0.079(9) 0.067(7) 0.025(6) -0.003(11) 0.097(12)
C59 0.379(27) 0.160(14) 0.137(12) 0.128(11) 0.183(16) 0.192(17)
C60 0.199(12) 0.125(9) 0.124(8) 0.102(8) 0.116(9) 0.127(9)
C70 0.033(7) 0.026(7) 0.044(7) 0.002(6) 0.025(6) 0.010(6)
O70 0.034(6) 0.049(7) 0.157(12) -0.017(7) 0.043(7) 0.012(5)

loop_
_atom_site_label
_atom_site_type_symbol
_atom_site_fract_x
_atom_site_fract_y
_atom_site_fract_z
_atom_site_U_iso_or_equiv
_atom_site_thermal_displace_type
_atom_site_occupancy
_atom_site_calc_flag
_atom_site_refinement_flags
_atom_site_disorder_group
Pt1 Pt 0.58672(2) 0.75376(2) 0.707238(14) 0.03254(11) Uani 1 d . .
P1 P 0.64283(13) 0.64460(14) 0.75388(9) 0.0335(4) Uani 1 d . .
C1 C 0.7935(5) 0.7147(5) 0.7656(4) 0.0377(15) Uani 1 d . .
C2 C 0.8318(5) 0.8128(5) 0.7439(4) 0.0400(15) Uani 1 d . .
N2 N 0.7537(4) 0.8445(5) 0.7180(3) 0.0440(13) Uani 1 d D .
H2A H 0.7870(41) 0.9193(25) 0.7110(32) 0.034(15) Uiso 1 d D .
C3 C 0.9485(5) 0.8690(6) 0.7466(4) 0.053(2) Uani 1 d . .
H3A H 0.9760(5) 0.9326(6) 0.7315(4) 0.064 Uiso 1 calc R .
C4 C 1.0208(6) 0.8309(7) 0.7710(5) 0.065(2) Uani 1 d . .
H4A H 1.0975(6) 0.8697(7) 0.7731(5) 0.078 Uiso 1 calc R .
C5 C 0.9828(6) 0.7355(7) 0.7929(5) 0.066(2) Uani 1 d . .
H5A H 1.0333(6) 0.7104(7) 0.8095(5) 0.079 Uiso 1 calc R .
C6 C 0.8700(6) 0.6787(6) 0.7898(4) 0.051(2) Uani 1 d . .
H6A H 0.8442(6) 0.6145(6) 0.8043(4) 0.061 Uiso 1 calc R .
C7 C 0.5870(5) 0.4878(5) 0.6895(4) 0.0362(14) Uani 1 d . .
C8 C 0.5912(6) 0.4083(6) 0.7204(4) 0.053(2) Uani 1 d . .
H8A H 0.6193(6) 0.4339(6) 0.7757(4) 0.064 Uiso 1 calc R .
C9 C 0.5534(7) 0.2897(7) 0.6696(5) 0.066(2) Uani 1 d . .
H9A H 0.5564(7) 0.2363(7) 0.6905(5) 0.079 Uiso 1 calc R .
C10 C 0.5119(7) 0.2531(7) 0.5883(5) 0.064(2) Uani 1 d . .
H10A H 0.4859(7) 0.1741(7) 0.5540(5) 0.077 Uiso 1 calc R .
C11 C 0.5083(6) 0.3314(7) 0.5575(5) 0.062(2) Uani 1 d . .
H11A H 0.4809(6) 0.3058(7) 0.5022(5) 0.074 Uiso 1 calc R .
C12 C 0.5453(5) 0.4492(6) 0.6081(4) 0.045(2) Uani 1 d . .
H12A H 0.5417(5) 0.5020(6) 0.5866(4) 0.055 Uiso 1 calc R .
C13 C 0.6208(5) 0.6498(6) 0.8512(4) 0.0400(15) Uani 1 d . .
C14 C 0.5211(6) 0.5704(7) 0.8582(4) 0.053(2) Uani 1 d . .
H14A H 0.4658(6) 0.5077(7) 0.8122(4) 0.063 Uiso 1 calc R .
C15 C 0.5025(7) 0.5832(8) 0.9329(5) 0.066(2) Uani 1 d . .
H15A H 0.4351(7) 0.5285(8) 0.9367(5) 0.080 Uiso 1 calc R .
C16 C 0.5823(9) 0.6753(9) 1.0014(5) 0.075(3) Uani 1 d . .
H16A H 0.5689(9) 0.6837(9) 1.0514(5) 0.090 Uiso 1 calc R .
C17 C 0.6814(9) 0.7547(8) 0.9959(5) 0.077(3) Uani 1 d . .
H17A H 0.7359(9) 0.8174(8) 1.0424(5) 0.093 Uiso 1 calc R .
C18 C 0.7013(7) 0.7425(6) 0.9212(4) 0.058(2) Uani 1 d . .
H18A H 0.7694(7) 0.7970(6) 0.9180(4) 0.069 Uiso 1 calc R .
P2 P 0.39729(13) 0.66374(14) 0.68865(9) 0.0334(4) Uani 1 d . .
C19 C 0.3527(5) 0.7538(5) 0.6525(4) 0.0368(14) Uani 1 d . .
C20 C 0.4378(5) 0.8446(5) 0.6399(3) 0.0363(14) Uani 1 d . .
N20 N 0.5561(4) 0.8721(5) 0.6675(3) 0.0384(12) Uani 1 d D .
H20A H 0.6083(39) 0.8903(54) 0.6343(29) 0.048(18) Uiso 1 d D .
H20B H 0.5877(50) 0.9409(34) 0.7194(18) 0.052(19) Uiso 1 d D .
C21 C 0.4112(6) 0.9121(6) 0.6060(4) 0.053(2) Uani 1 d . .
H21A H 0.4680(6) 0.9714(6) 0.5968(4) 0.063 Uiso 1 calc R .
C22 C 0.2997(7) 0.8902(7) 0.5863(5) 0.065(2) Uani 1 d . .
H22A H 0.2811(7) 0.9339(7) 0.5622(5) 0.078 Uiso 1 calc R .
C23 C 0.2149(7) 0.8050(7) 0.6015(5) 0.063(2) Uani 1 d . .
H23A H 0.1406(7) 0.7945(7) 0.5904(5) 0.075 Uiso 1 calc R .
C24 C 0.2408(6) 0.7349(6) 0.6334(4) 0.050(2) Uani 1 d . .
H24A H 0.1833(6) 0.6753(6) 0.6419(4) 0.060 Uiso 1 calc R .
C25 C 0.3414(5) 0.6616(5) 0.7745(4) 0.0378(15) Uani 1 d . .
C26 C 0.2312(6) 0.5824(7) 0.7676(5) 0.059(2) Uani 1 d . .
H26A H 0.1840(6) 0.5240(7) 0.7172(5) 0.071 Uiso 1 calc R .
C27 C 0.1912(8) 0.5889(8) 0.8336(6) 0.078(3) Uani 1 d . .
H27A H 0.1170(8) 0.5351(8) 0.8283(6) 0.094 Uiso 1 calc R .
C28 C 0.2608(9) 0.6753(9) 0.9082(6) 0.082(3) Uani 1 d . .
H28A H 0.2336(9) 0.6784(9) 0.9533(6) 0.099 Uiso 1 calc R .
C29 C 0.3701(8) 0.7572(9) 0.9171(5) 0.079(3) Uani 1 d . .
H29A H 0.4158(8) 0.8169(9) 0.9674(5) 0.094 Uiso 1 calc R .
C30 C 0.4106(6) 0.7494(6) 0.8503(4) 0.050(2) Uani 1 d . .
H30A H 0.4849(6) 0.8032(6) 0.8558(4) 0.060 Uiso 1 calc R .
C31 C 0.3157(5) 0.5142(5) 0.6088(4) 0.0357(14) Uani 1 d . .
C32 C 0.2919(5) 0.4129(6) 0.6233(4) 0.043(2) Uani 1 d . .
H32A H 0.3114(5) 0.4199(6) 0.6759(4) 0.052 Uiso 1 calc R .
C33 C 0.2400(6) 0.3030(6) 0.5608(4) 0.050(2) Uani 1 d . .
H33A H 0.2247(6) 0.2359(6) 0.5712(4) 0.060 Uiso 1 calc R .
C34 C 0.2105(6) 0.2914(6) 0.4837(5) 0.056(2) Uani 1 d . .
H34A H 0.1746(6) 0.2163(6) 0.4416(5) 0.067 Uiso 1 calc R .
C35 C 0.2336(6) 0.3900(6) 0.4677(4) 0.057(2) Uani 1 d . .
H35A H 0.2136(6) 0.3815(6) 0.4149(4) 0.068 Uiso 1 calc R .
C36 C 0.2866(5) 0.5020(5) 0.5301(4) 0.041(2) Uani 1 d . .
H36A H 0.3026(5) 0.5688(5) 0.5191(4) 0.049 Uiso 1 calc R .
Se3 Se 0.75118(7) 0.98976(6) 0.57198(4) 0.0586(2) Uani 1 d . .
P3 P 0.87439(14) 1.15012(15) 0.67093(10) 0.0385(4) Uani 1 d . .
N3 N 0.8522(5) 1.1813(5) 0.7564(3) 0.0525(15) Uani 1 d . .
P4 P 0.76730(14) 1.17844(15) 0.80951(10) 0.0397(4) Uani 1 d . .
O4 O 0.6390(4) 1.1058(4) 0.7712(3) 0.0519(12) Uani 1 d . .
C37 C 1.0110(6) 1.1500(7) 0.6858(5) 0.054(2) Uani 1 d . .
C38 C 1.0959(7) 1.2329(10) 0.7565(6) 0.085(3) Uani 1 d . .
H38A H 1.0830(7) 1.2878(10) 0.7953(6) 0.102 Uiso 1 calc R .
C39 C 1.2030(10) 1.2327(15) 0.7688(9) 0.132(5) Uani 1 d . .
H39A H 1.2612(10) 1.2885(15) 0.8156(9) 0.158 Uiso 1 calc R .
C40 C 1.2206(12) 1.1500(19) 0.7117(13) 0.150(8) Uani 1 d . .
H40A H 1.2903(12) 1.1490(19) 0.7206(13) 0.180 Uiso 1 calc R .
C41 C 1.1366(13) 1.0691(14) 0.6419(11) 0.134(6) Uani 1 d . .
H41A H 1.1498(13) 1.0143(14) 0.6034(11) 0.161 Uiso 1 calc R .
C42 C 1.0322(8) 1.0682(9) 0.6282(7) 0.086(3) Uani 1 d . .
H42A H 0.9757(8) 1.0131(9) 0.5804(7) 0.103 Uiso 1 calc R .
C43 C 0.8996(5) 1.2720(5) 0.6408(4) 0.0364(14) Uani 1 d . .
C44 C 0.9775(5) 1.3046(6) 0.5991(4) 0.051(2) Uani 1 d . .
H44A H 1.0198(5) 1.2639(6) 0.5861(4) 0.061 Uiso 1 calc R .
C45 C 0.9948(6) 1.3974(7) 0.5757(5) 0.063(2) Uani 1 d . .
H45A H 1.0497(6) 1.4201(7) 0.5487(5) 0.076 Uiso 1 calc R .
C46 C 0.9305(7) 1.4554(7) 0.5925(5) 0.062(2) Uani 1 d . .
H46A H 0.9410(7) 1.5171(7) 0.5765(5) 0.075 Uiso 1 calc R .
C47 C 0.8508(8) 1.4219(8) 0.6328(5) 0.078(3) Uani 1 d . .
H47A H 0.8071(8) 1.4612(8) 0.6441(5) 0.094 Uiso 1 calc R .
C48 C 0.8341(7) 1.3305(7) 0.6571(5) 0.066(2) Uani 1 d . .
H48A H 0.7792(7) 1.3084(7) 0.6842(5) 0.080 Uiso 1 calc R .
C49 C 0.7975(5) 1.3293(6) 0.8670(4) 0.042(2) Uani 1 d . .
C50 C 0.7151(6) 1.3564(6) 0.8949(4) 0.055(2) Uani 1 d . .
H50A H 0.6420(6) 1.2954(6) 0.8836(4) 0.066 Uiso 1 calc R .
C51 C 0.7399(8) 1.4733(8) 0.9396(5) 0.068(2) Uani 1 d . .
H51A H 0.6832(8) 1.4897(8) 0.9574(5) 0.081 Uiso 1 calc R .
C52 C 0.8457(9) 1.5628(8) 0.9571(5) 0.078(3) Uani 1 d . .
H52A H 0.8611(9) 1.6406(8) 0.9867(5) 0.093 Uiso 1 calc R .
C53 C 0.9288(8) 1.5413(8) 0.9326(7) 0.091(3) Uani 1 d . .
H53A H 1.0018(8) 1.6035(8) 0.9456(7) 0.109 Uiso 1 calc R .
C54 C 0.9045(7) 1.4221(7) 0.8863(5) 0.074(2) Uani 1 d . .
H54A H 0.9620(7) 1.4071(7) 0.8689(5) 0.089 Uiso 1 calc R .
C55 C 0.8062(7) 1.1299(6) 0.8839(4) 0.051(2) Uani 1 d . .
C56 C 0.9109(8) 1.1318(8) 0.9000(6) 0.094(3) Uani 1 d . .
H56A H 0.9613(8) 1.1557(8) 0.8703(6) 0.112 Uiso 1 calc R .
C57 C 0.9423(12) 1.0990(10) 0.9591(9) 0.131(6) Uani 1 d . .
H57A H 1.0138(12) 1.1025(10) 0.9697(9) 0.157 Uiso 1 calc R .
C58 C 0.8701(19) 1.0623(12) 1.0010(7) 0.146(8) Uani 1 d . .
H58A H 0.8923(19) 1.0417(12) 1.0415(7) 0.175 Uiso 1 calc R .
C59 C 0.7630(20) 1.0546(13) 0.9852(9) 0.172(8) Uani 1 d . .
H59A H 0.7126(20) 1.0278(13) 1.0142(9) 0.206 Uiso 1 calc R .
C60 C 0.7312(11) 1.0874(10) 0.9253(7) 0.109(4) Uani 1 d . .
H60A H 0.6583(11) 1.0804(10) 0.9133(7) 0.131 Uiso 1 calc R .
C70 C 0.3790(10) 1.0274(10) 0.8279(7) 0.038(3) Uani 0.50 d P .
O70 O 0.4530(8) 1.1221(9) 0.8198(9) 0.098(5) Uani 0.50 d P .

loop_
_geom_bond_atom_site_label_1
_geom_bond_atom_site_label_2
_geom_bond_distance
_geom_bond_site_symmetry_2
_geom_bond_publ_flag
Pt1 N2 2.008(5) . ?
Pt1 N20 2.108(5) . ?
Pt1 P1 2.2389(15) . ?
Pt1 P2 2.241(2) . ?
P1 C1 1.790(6) . ?
P1 C13 1.816(6) . ?
P1 C7 1.822(6) . ?
C1 C6 1.383(9) . ?
C1 C2 1.414(8) . ?
C2 N2 1.369(8) . ?
C2 C3 1.413(9) . ?
C3 C4 1.360(10) . ?
C4 C5 1.384(11) . ?
C5 C6 1.367(10) . ?
C7 C12 1.370(9) . ?
C7 C8 1.380(8) . ?
C8 C9 1.396(10) . ?
C9 C10 1.370(11) . ?
C10 C11 1.362(11) . ?
C11 C12 1.388(10) . ?
C13 C14 1.378(9) . ?
C13 C18 1.388(9) . ?
C14 C15 1.380(10) . ?
C15 C16 1.368(12) . ?
C16 C17 1.360(12) . ?
C17 C18 1.388(10) . ?
P2 C19 1.811(6) . ?
P2 C25 1.809(6) . ?
P2 C31 1.828(6) . ?
C19 C24 1.390(8) . ?
C19 C20 1.396(8) . ?
C20 C21 1.383(8) . ?
C20 N20 1.453(8) . ?
C21 C22 1.372(10) . ?
C22 C23 1.376(11) . ?
C23 C24 1.389(10) . ?
C25 C30 1.395(9) . ?
C25 C26 1.383(9) . ?
C26 C27 1.360(10) . ?
C27 C28 1.377(12) . ?
C28 C29 1.377(12) . ?
C29 C30 1.376(10) . ?
C31 C36 1.385(8) . ?
C31 C32 1.391(8) . ?
C32 C33 1.369(9) . ?
C33 C34 1.361(10) . ?
C34 C35 1.372(9) . ?
C35 C36 1.385(9) . ?
Se3 P3 2.140(2) . ?
P3 N3 1.572(6) . ?
P3 C43 1.814(6) . ?
P3 C37 1.812(7) . ?
N3 P4 1.563(6) . ?
P4 O4 1.520(5) . ?
P4 C55 1.801(7) . ?
P4 C49 1.803(7) . ?
C37 C42 1.399(11) . ?
C37 C38 1.386(12) . ?
C38 C39 1.421(14) . ?
C39 C40 1.37(2) . ?
C40 C41 1.37(2) . ?
C41 C42 1.380(15) . ?
C43 C44 1.367(9) . ?
C43 C48 1.389(9) . ?
C44 C45 1.391(9) . ?
C45 C46 1.370(11) . ?
C46 C47 1.367(11) . ?
C47 C48 1.384(10) . ?
C49 C54 1.372(10) . ?
C49 C50 1.384(9) . ?
C50 C51 1.392(10) . ?
C51 C52 1.349(12) . ?
C52 C53 1.338(13) . ?
C53 C54 1.425(12) . ?
C55 C60 1.370(11) . ?
C55 C56 1.383(12) . ?
C56 C57 1.377(14) . ?
C57 C58 1.33(2) . ?
C58 C59 1.38(2) . ?
C59 C60 1.39(2) . ?
C70 O70 1.32(2) . ?
